data_7045483
loop_
_publ_author_name
'Weetman, Catherine'
'Notman, Stuart'
'Arnold, Polly L.'

_publ_section_title
;
 Destruction of chemical warfare agent simulants by air and moisture
 stable metal NHC complexes.
;
_journal_issue 8
_journal_name_full 'Dalton transactions (Cambridge, England : 2003)'
_journal_page_first 2568
_journal_page_last 2574
_journal_paper_doi 10.1039/c7dt04805j
_journal_volume 47
_journal_year 2018
_chemical_formula_moiety 'Cl O2.5 P0.5 V0.5, Na'
_chemical_formula_sum 'Cl Na O2.5 P0.5 V0.5'
_chemical_formula_weight 139.40
_space_group_crystal_system monoclinic
_space_group_IT_number 12
_space_group_name_Hall '-I 2y'
_space_group_name_H-M_alt 'I 1 2/m 1'
_symmetry_space_group_name_Hall '-I 2y'
_symmetry_space_group_name_H-M 'I 1 2/m 1'
_atom_sites_solution_primary direct
_audit_creation_date 2017-10-17
_audit_creation_method
;
Olex2 1.2
(compiled 2017.03.02 svn.r3394 for OlexSys, GUI svn.r5324)
;
_audit_update_record
;
2017-10-17 deposited with the CCDC.
2018-01-17 downloaded from the CCDC.
;
_cell_angle_alpha 90
_cell_angle_beta 90.318(9)
_cell_angle_gamma 90
_cell_formula_units_Z 8
_cell_length_a 7.3580(6)
_cell_length_b 6.3903(6)
_cell_length_c 15.2247(16)
_cell_measurement_reflns_used 1708
_cell_measurement_temperature 293(2)
_cell_measurement_theta_max 26.0940
_cell_measurement_theta_min 4.1390
_cell_volume 715.85(12)
_computing_cell_refinement 'CrysAlisPro 1.171.38.42b (Rigaku OD, 2015)'
_computing_data_collection 'CrysAlisPro 1.171.38.42b (Rigaku OD, 2015)'
_computing_data_reduction 'CrysAlisPro 1.171.38.42b (Rigaku OD, 2015)'
_computing_molecular_graphics 'Olex2 (Dolomanov et al., 2009)'
_computing_publication_material 'Olex2 (Dolomanov et al., 2009)'
_computing_structure_refinement 'ShelXL (Sheldrick, 2015)'
_computing_structure_solution 'ShelXT (Sheldrick, 2015)'
_diffrn_ambient_temperature 150
_diffrn_detector 'CCD plate'
_diffrn_detector_area_resol_mean 16.1042
_diffrn_detector_type Eos
_diffrn_measured_fraction_theta_full 0.999
_diffrn_measured_fraction_theta_max 0.999
_diffrn_measurement_details
;
List of Runs (angles in degrees, time in seconds):

  # Type    Start    End  Width  t~exp~   \w     \q     \k     \f   Frames
#--------------------------------------------------------------------------
  1  \w    -35.00  52.00   1.00   45.00    --  -16.31  57.00   0.00   87
  2  \w    -85.00   2.00   1.00   45.00    --  -16.31 -57.00-150.00   87
  3  \w    -25.00  24.00   1.00   45.00    --  -16.31 -99.00 120.00   49
  4  \w    -35.00  52.00   1.00   45.00    --  -16.31  57.00 120.00   87
  5  \w    -25.00  24.00   1.00   45.00    --  -16.31 -99.00-120.00   49
  6  \w    -25.00  59.00   1.00   45.00    --   18.03 -99.00  60.00   84
  7  \w    -35.00  52.00   1.00   45.00    --  -16.31  57.00-120.00   87
  8  \w    -85.00   2.00   1.00   45.00    --  -16.31 -57.00  90.00   87
  9  \w    -85.00   2.00   1.00   45.00    --  -16.31 -57.00 -30.00   87
 10  \w    -25.00  59.00   1.00   45.00    --   18.03 -99.00-120.00   84
;
_diffrn_measurement_device 'four-circle diffractometer'
_diffrn_measurement_device_type 'Xcalibur, Eos'
_diffrn_measurement_method '\w scans'
_diffrn_orient_matrix_type 'CrysAlisPro convention (1999,Acta A55,543-557)'
_diffrn_orient_matrix_UB_11 -0.0877115000
_diffrn_orient_matrix_UB_12 0.0080071000
_diffrn_orient_matrix_UB_13 -0.0191828000
_diffrn_orient_matrix_UB_21 -0.0126744000
_diffrn_orient_matrix_UB_22 0.0981183000
_diffrn_orient_matrix_UB_23 0.0208833000
_diffrn_orient_matrix_UB_31 0.0378129000
_diffrn_orient_matrix_UB_32 0.0513470000
_diffrn_orient_matrix_UB_33 -0.0369601000
_diffrn_radiation_monochromator graphite
_diffrn_radiation_probe x-ray
_diffrn_radiation_type MoK\a
_diffrn_radiation_wavelength 0.71073
_diffrn_reflns_av_R_equivalents 0.0568
_diffrn_reflns_av_unetI/netI 0.0336
_diffrn_reflns_Laue_measured_fraction_full 0.999
_diffrn_reflns_Laue_measured_fraction_max 0.999
_diffrn_reflns_limit_h_max 8
_diffrn_reflns_limit_h_min -8
_diffrn_reflns_limit_k_max 7
_diffrn_reflns_limit_k_min -7
_diffrn_reflns_limit_l_max 17
_diffrn_reflns_limit_l_min -17
_diffrn_reflns_number 5177
_diffrn_reflns_point_group_measured_fraction_full 0.999
_diffrn_reflns_point_group_measured_fraction_max 0.999
_diffrn_reflns_theta_full 24.712
_diffrn_reflns_theta_max 24.712
_diffrn_reflns_theta_min 3.068
_diffrn_source 'fine-focus sealed X-ray tube'
_diffrn_source_type 'Enhance (Mo) X-ray Source'
_exptl_absorpt_coefficient_mu 2.437
_exptl_absorpt_correction_T_max 0.953
_exptl_absorpt_correction_T_min 0.859
_exptl_absorpt_correction_type analytical
_exptl_absorpt_process_details
;
CrysAlisPro 1.171.38.42b (Rigaku Oxford Diffraction, 2015)
Analytical numeric absorption correction using a multifaceted crystal
            model based on expressions derived by R.C. Clark & J.S. Reid.
(Clark, R. C. & Reid, J. S. (1995). Acta Cryst. A51, 887-897)
Empirical absorption correction using spherical harmonics,
 implemented in SCALE3 ABSPACK scaling algorithm.
;
_exptl_crystal_colour 'clear pale green'
_exptl_crystal_density_diffrn 2.587
_exptl_crystal_description block
_exptl_crystal_F_000 536
_exptl_crystal_recrystallization_method 'Re-crystallisation from solvent'
_exptl_crystal_size_max 0.164
_exptl_crystal_size_mid 0.068
_exptl_crystal_size_min 0.043
_refine_diff_density_max 1.529
_refine_diff_density_min -1.720
_refine_diff_density_rms 0.282
_refine_ls_extinction_method none
_refine_ls_goodness_of_fit_ref 1.126
_refine_ls_hydrogen_treatment undef
_refine_ls_matrix_type full
_refine_ls_number_parameters 51
_refine_ls_number_reflns 675
_refine_ls_number_restraints 0
_refine_ls_restrained_S_all 1.126
_refine_ls_R_factor_all 0.1138
_refine_ls_R_factor_gt 0.0977
_refine_ls_shift/su_max 0.001
_refine_ls_shift/su_mean 0.000
_refine_ls_structure_factor_coef Fsqd
_refine_ls_weighting_details 'w=1/[\s^2^(Fo^2^)+(0.1246P)^2^+35.8176P] where P=(Fo^2^+2Fc^2^)/3'
_refine_ls_weighting_scheme calc
_refine_ls_wR_factor_gt 0.2447
_refine_ls_wR_factor_ref 0.2631
_reflns_Friedel_coverage 0.000
_reflns_number_gt 566
_reflns_number_total 675
_reflns_threshold_expression 'I > 2\s(I)'
_cod_data_source_file c7dt04805j2.cif
_cod_data_source_block p16148a_mono
_cod_depositor_comments 'Adding full bibliography for 7045483.cif.'
_cod_original_formula_sum 'Cl Na O2.50 P0.50 V0.50'
_cod_database_code 7045483
_shelx_shelxl_version_number 2014/7
_chemical_oxdiff_formula 'C50 H50 V1 O3'
_chemical_oxdiff_usercomment '@ 170 K Rm 564 F DMF/Et2O'
_shelx_space_group_comment
;
The symmetry employed for this shelxl refinement is uniquely defined
by the following loop, which should always be used as a source of
symmetry information in preference to the above space-group names.
They are only intended as comments.
;
_reflns_odcompleteness_completeness 99.85
_reflns_odcompleteness_iscentric 1
_reflns_odcompleteness_theta 24.66
_olex2_refinement_description
;
1. Uiso/Uaniso restraints and constraints
Uanis(O2) = Uanis(P1)
Uanis(O3) = Uanis(O4)
;
_olex2_submission_special_instructions 'No special instructions were received'
_oxdiff_exptl_absorpt_empirical_details
;
Empirical correction (ABSPACK) includes:
- Absorption correction using spherical harmonics
- Frame scaling
;
_oxdiff_exptl_absorpt_empirical_full_max 1.459
_oxdiff_exptl_absorpt_empirical_full_min 0.686

loop_
_space_group_symop_operation_xyz
'x, y, z'
'-x, y, -z'
'x+1/2, y+1/2, z+1/2'
'-x+1/2, y+1/2, -z+1/2'
'-x, -y, -z'
'x, -y, z'
'-x+1/2, -y+1/2, -z+1/2'
'x+1/2, -y+1/2, z+1/2'

loop_
_atom_site_label
_atom_site_type_symbol
_atom_site_fract_x
_atom_site_fract_y
_atom_site_fract_z
_atom_site_U_iso_or_equiv
_atom_site_adp_type
_atom_site_occupancy
_atom_site_site_symmetry_order
_atom_site_calc_flag
_atom_site_refinement_flags_posn
_atom_site_refinement_flags_adp
_atom_site_refinement_flags_occupancy
V1 V 0.0686(3) 0.0000 0.31798(16) 0.0153(8) Uani 1 2 d S T P
P1 P 0.1307(5) 0.5000 0.3327(2) 0.0156(9) Uani 1 2 d S T P
O2 O 0.0228(9) 0.3089(11) 0.3087(4) 0.0156(9) Uani 1 1 d . . .
O1 O 0.2503(15) 0.0000 0.3753(7) 0.028(3) Uani 1 2 d S T P
O3 O 0.1527(14) 0.5000 0.4345(6) 0.0204(17) Uani 1 2 d S T P
O4 O 0.3250(14) 0.5000 0.3026(6) 0.0204(17) Uani 1 2 d S T P
Cl1 Cl -0.111(2) 0.0000 0.4226(11) 0.177(6) Uani 1 2 d S T P
Cl2 Cl -0.1886(18) 0.0000 0.2407(16) 0.217(10) Uani 1 2 d S T P
Na1 Na -0.4082(15) 0.263(3) 0.4232(8) 0.143(5) Uani 1 1 d . . .

loop_
_atom_site_aniso_label
_atom_site_aniso_U_11
_atom_site_aniso_U_22
_atom_site_aniso_U_33
_atom_site_aniso_U_23
_atom_site_aniso_U_13
_atom_site_aniso_U_12
V1 0.0082(12) 0.0109(13) 0.0268(14) 0.000 0.0052(9) 0.000
P1 0.0152(17) 0.0108(17) 0.0209(17) 0.000 0.0053(13) 0.000
O2 0.0152(17) 0.0108(17) 0.0209(17) 0.000 0.0053(13) 0.000
O1 0.026(6) 0.028(6) 0.030(6) 0.000 -0.003(5) 0.000
O3 0.028(4) 0.024(4) 0.009(3) 0.000 0.004(3) 0.000
O4 0.028(4) 0.024(4) 0.009(3) 0.000 0.004(3) 0.000
Cl1 0.193(14) 0.125(10) 0.214(14) 0.000 0.111(12) 0.000
Cl2 0.101(9) 0.115(11) 0.43(3) 0.000 -0.082(13) 0.000
Na1 0.088(6) 0.223(17) 0.119(8) -0.003(9) -0.001(6) 0.026(8)

loop_
_atom_type_symbol
_atom_type_description
_atom_type_scat_dispersion_real
_atom_type_scat_dispersion_imag
_atom_type_scat_source
Cl Cl 0.1484 0.1585 'International Tables Vol C Tables 4.2.6.8 and 6.1.1.4'
Na Na 0.0362 0.0249 'International Tables Vol C Tables 4.2.6.8 and 6.1.1.4'
O O 0.0106 0.0060 'International Tables Vol C Tables 4.2.6.8 and 6.1.1.4'
P P 0.1023 0.0942 'International Tables Vol C Tables 4.2.6.8 and 6.1.1.4'
V V 0.3005 0.5294 'International Tables Vol C Tables 4.2.6.8 and 6.1.1.4'

loop_
_exptl_crystal_face_index_h
_exptl_crystal_face_index_k
_exptl_crystal_face_index_l
_exptl_crystal_face_perp_dist
-2 -6 -16 0.0421
2 6 16 0.0421
2 1 -21 0.0257
-2 -1 21 0.0257
-9 1 -10 0.0214
9 -1 10 0.0214

loop_
_geom_angle_atom_site_label_1
_geom_angle_atom_site_label_2
_geom_angle_atom_site_label_3
_geom_angle
_geom_angle_site_symmetry_1
_geom_angle_site_symmetry_3
O2 V1 O2 159.1(4) 6 .
O2 V1 Cl1 87.0(2) . .
O2 V1 Cl1 87.0(2) 6 .
O2 V1 Cl2 79.7(2) 6 .
O2 V1 Cl2 79.7(2) . .
O1 V1 O2 100.3(2) . 6
O1 V1 O2 100.3(2) . .
O1 V1 O4 99.9(5) . 7
O1 V1 Cl1 96.6(7) . .
O1 V1 Cl2 178.8(7) . .
O4 V1 O2 90.1(2) 7 6
O4 V1 O2 90.1(2) 7 .
O4 V1 Cl1 163.6(6) 7 .
O4 V1 Cl2 81.4(7) 7 .
Cl1 V1 Cl2 82.2(9) . .
O2 P1 O2 108.9(6) 6_565 .
O2 P1 O3 107.1(3) . .
O2 P1 O3 107.1(3) 6_565 .
O2 P1 O4 115.3(3) 6_565 .
O2 P1 O4 115.3(3) . .
O4 P1 O3 102.1(6) . .
P1 O2 V1 134.0(4) . .
P1 O4 V1 131.1(6) . 7
Cl2 Na1 Na1 120.3(4) 7_455 6

loop_
_geom_bond_atom_site_label_1
_geom_bond_atom_site_label_2
_geom_bond_distance
_geom_bond_site_symmetry_2
V1 O2 2.008(7) 6
V1 O2 2.008(7) .
V1 O1 1.592(11) .
V1 O4 1.999(9) 7
V1 Cl1 2.073(13) .
V1 Cl2 2.223(14) .
P1 O2 1.500(7) 6_565
P1 O2 1.501(7) .
P1 O3 1.558(10) .
P1 O4 1.504(11) .
O4 V1 1.999(9) 7
Na1 Cl2 3.01(3) 7_455
Na1 Na1 3.36(3) 6

loop_
_geom_torsion_atom_site_label_1
_geom_torsion_atom_site_label_2
_geom_torsion_atom_site_label_3
_geom_torsion_atom_site_label_4
_geom_torsion
_geom_torsion_site_symmetry_1
_geom_torsion_site_symmetry_4
O2 P1 O2 V1 179.52(18) 6_565 .
O2 P1 O4 V1 64.2(4) . 7
O2 P1 O4 V1 -64.2(4) 6_565 7
O3 P1 O2 V1 -64.9(7) . .
O3 P1 O4 V1 180.000(1) . 7
O4 P1 O2 V1 48.0(7) . .

loop_
_exptl_oxdiff_crystal_face_indexfrac_h
_exptl_oxdiff_crystal_face_indexfrac_k
_exptl_oxdiff_crystal_face_indexfrac_l
_exptl_oxdiff_crystal_face_x
_exptl_oxdiff_crystal_face_y
_exptl_oxdiff_crystal_face_z
-1.9998 -6.0000 -16.0000 0.4343 -0.8975 0.2077
1.9998 6.0000 16.0000 -0.4343 0.8975 -0.2077
2.0001 1.0000 -21.0000 0.2354 -0.3658 0.9031
-2.0001 -1.0000 21.0000 -0.2354 0.3658 -0.9031
-8.9999 1.0000 -10.0001 0.9892 0.0034 0.0806
8.9999 -1.0000 10.0001 -0.9892 -0.0034 -0.0806
